data_7206590
loop_
_publ_author_name
'Costa, Rub\'en D.'
'Tordera, Daniel'
'Ort\'i, Enrique'
'Bolink, Henk J.'
'Sch\"onle, Jonas'
'Graber, Stefan'
'Housecroft, Catherine E.'
'Constable, Edwin C.'
'Zampese, Jennifer A.'

_publ_section_title
;
 Copper(i) complexes for sustainable light-emitting electrochemical
 cells
;
_journal_issue 40
_journal_name_full 'Journal of Materials Chemistry'
_journal_page_first 16108
_journal_paper_doi 10.1039/c1jm12607e
_journal_volume 21
_journal_year 2011
_chemical_formula_moiety 'C46 H36 Cu N2 O P2, F6 P, C H Cl3'
_chemical_formula_sum 'C47 H37 Cl3 Cu F6 N2 O P3'
_chemical_formula_weight 1022.60
_chemical_name_systematic
;
?
;
_space_group_IT_number 14
_symmetry_cell_setting monoclinic
_symmetry_space_group_name_Hall '-P 2yn'
_symmetry_space_group_name_H-M 'P 1 21/n 1'
_atom_sites_solution_hydrogens geom
_atom_sites_solution_primary direct
_atom_sites_solution_secondary difmap
_audit_creation_method SHELXL-97
_cell_angle_alpha 90.00
_cell_angle_beta 101.76(3)
_cell_angle_gamma 90.00
_cell_formula_units_Z 4
_cell_length_a 9.7047(19)
_cell_length_b 29.019(6)
_cell_length_c 16.265(3)
_cell_measurement_temperature 173(2)
_cell_volume 4484.4(16)
_computing_cell_refinement 'Stoe IPDS'
_computing_data_collection 'Stoe IPDS'
_computing_data_reduction 'Stoe IPDS'
_computing_molecular_graphics 'Bruker SHELXTL'
_computing_publication_material 'Bruker SHELXTL'
_computing_structure_refinement 'SHELXL-97 (Sheldrick, 1997)'
_computing_structure_solution 'SHELXS-97 (Sheldrick, 1990)'
_diffrn_ambient_temperature 173(2)
_diffrn_measured_fraction_theta_full 0.993
_diffrn_measured_fraction_theta_max 0.993
_diffrn_measurement_device_type 'Stoe IPDS'
_diffrn_measurement_method '\w scans'
_diffrn_radiation_monochromator graphite
_diffrn_radiation_source 'fine-focus sealed tube'
_diffrn_radiation_type MoK\a
_diffrn_radiation_wavelength 0.71073
_diffrn_reflns_av_R_equivalents 0.1013
_diffrn_reflns_av_sigmaI/netI 0.0423
_diffrn_reflns_limit_h_max 12
_diffrn_reflns_limit_h_min -13
_diffrn_reflns_limit_k_max 38
_diffrn_reflns_limit_k_min -38
_diffrn_reflns_limit_l_max 21
_diffrn_reflns_limit_l_min -21
_diffrn_reflns_number 73671
_diffrn_reflns_theta_full 28.50
_diffrn_reflns_theta_max 28.50
_diffrn_reflns_theta_min 1.90
_exptl_absorpt_coefficient_mu 0.837
_exptl_absorpt_correction_T_max 0.9209
_exptl_absorpt_correction_T_min 0.7044
_exptl_absorpt_correction_type multi-scan
_exptl_absorpt_process_details '(Blessing, 1951)'
_exptl_crystal_colour yellow
_exptl_crystal_density_diffrn 1.515
_exptl_crystal_density_method 'not measured'
_exptl_crystal_description block
_exptl_crystal_F_000 2080
_exptl_crystal_size_max 0.45
_exptl_crystal_size_mid 0.30
_exptl_crystal_size_min 0.10
_refine_diff_density_max 0.421
_refine_diff_density_min -0.773
_refine_diff_density_rms 0.061
_refine_ls_extinction_method none
_refine_ls_goodness_of_fit_ref 1.048
_refine_ls_hydrogen_treatment constr
_refine_ls_matrix_type full
_refine_ls_number_parameters 660
_refine_ls_number_reflns 11274
_refine_ls_number_restraints 13
_refine_ls_restrained_S_all 1.154
_refine_ls_R_factor_all 0.0434
_refine_ls_R_factor_gt 0.0410
_refine_ls_shift/su_max 0.004
_refine_ls_shift/su_mean 0.000
_refine_ls_structure_factor_coef Fsqd
_refine_ls_weighting_details 'calc w=1/[\s^2^(Fo^2^)+(0.0453P)^2^+3.1889P] where P=(Fo^2^+2Fc^2^)/3'
_refine_ls_weighting_scheme calc
_refine_ls_wR_factor_gt 0.1094
_refine_ls_wR_factor_ref 0.1115
_reflns_number_gt 10623
_reflns_number_total 11274
_reflns_threshold_expression >2sigma(I)
_cod_data_source_file c1jm12607e.txt
_cod_data_source_block again
_cod_depositor_comments
;
The following automatic conversions were performed:

'_symmetry_cell_setting' value 'Monoclinic' changed to 'monoclinic'
according to /home/saulius/struct/CIF-dictionaries/cif_core.dic
dictionary named 'cif_core.dic' version 2.4.1 from 2010-06-29.

Automatic conversion script
Id: cif_fix_values 1715 2011-07-08 13:25:40Z adriana 
;
_cod_original_cell_volume 4484.3(15)
_cod_original_sg_symbol_Hall -P2yn
_cod_original_sg_symbol_H-M P2(1)/n
_cod_database_code 7206590

loop_
_symmetry_equiv_pos_as_xyz
'x, y, z'
'-x+1/2, y+1/2, -z+1/2'
'-x, -y, -z'
'x-1/2, -y-1/2, z-1/2'

loop_
_atom_site_label
_atom_site_type_symbol
_atom_site_fract_x
_atom_site_fract_y
_atom_site_fract_z
_atom_site_U_iso_or_equiv
_atom_site_adp_type
_atom_site_occupancy
_atom_site_symmetry_multiplicity
_atom_site_calc_flag
_atom_site_refinement_flags
_atom_site_disorder_assembly
_atom_site_disorder_group
Cu1 Cu 0.54767(2) 0.884379(8) 0.804020(13) 0.02344(7) Uani 1 1 d . . .
P1 P 0.46781(5) 0.870526(17) 0.66723(3) 0.02442(10) Uani 1 1 d . . .
P2 P 0.78397(5) 0.883239(16) 0.84596(3) 0.02361(10) Uani 1 1 d . . .
O1 O 0.69491(14) 0.80752(5) 0.72059(8) 0.0266(3) Uani 1 1 d . . .
N1 N 0.45168(17) 0.93375(5) 0.86270(10) 0.0270(3) Uani 1 1 d . . .
N2 N 0.46305(17) 0.84369(6) 0.88616(10) 0.0266(3) Uani 1 1 d . . .
C1 C 0.6091(2) 0.85921(7) 0.61140(12) 0.0272(4) Uani 1 1 d . . .
C2 C 0.7180(2) 0.83033(6) 0.64978(11) 0.0255(3) Uani 1 1 d . . .
C3 C 0.8376(2) 0.82404(7) 0.61708(13) 0.0322(4) Uani 1 1 d . . .
H3A H 0.9123 0.8050 0.6451 0.039 Uiso 1 1 calc R . .
C4 C 0.8463(3) 0.84603(9) 0.54271(15) 0.0407(5) Uani 1 1 d . . .
H4A H 0.9283 0.8423 0.5199 0.049 Uiso 1 1 calc R . .
C5 C 0.7374(3) 0.87323(9) 0.50126(15) 0.0450(5) Uani 1 1 d . . .
H5A H 0.7434 0.8873 0.4494 0.054 Uiso 1 1 calc R . .
C6 C 0.6189(3) 0.87998(8) 0.53553(14) 0.0371(5) Uani 1 1 d . . .
H6A H 0.5442 0.8989 0.5071 0.044 Uiso 1 1 calc R . .
C7 C 0.80982(19) 0.79469(6) 0.78242(12) 0.0264(3) Uani 1 1 d . . .
C8 C 0.86347(19) 0.82594(6) 0.84615(12) 0.0267(3) Uani 1 1 d . . .
C9 C 0.9721(2) 0.81077(8) 0.91043(14) 0.0342(4) Uani 1 1 d . . .
H9A H 1.0118 0.8313 0.9544 0.041 Uiso 1 1 calc R . .
C10 C 1.0229(2) 0.76604(8) 0.91079(15) 0.0382(5) Uani 1 1 d . . .
H10A H 1.0966 0.7562 0.9551 0.046 Uiso 1 1 calc R . .
C11 C 0.9670(2) 0.73581(7) 0.84746(15) 0.0375(5) Uani 1 1 d . . .
H11A H 1.0019 0.7052 0.8483 0.045 Uiso 1 1 calc R . .
C12 C 0.8599(2) 0.75010(7) 0.78258(14) 0.0335(4) Uani 1 1 d . . .
H12A H 0.8211 0.7294 0.7386 0.040 Uiso 1 1 calc R . .
C13 C 0.3674(2) 0.91580(7) 0.60457(12) 0.0299(4) Uani 1 1 d . . .
C14 C 0.2385(3) 0.90839(9) 0.55120(15) 0.0443(5) Uani 1 1 d . . .
H14A H 0.1989 0.8783 0.5452 0.053 Uiso 1 1 calc R . .
C15 C 0.1673(3) 0.94504(11) 0.50648(19) 0.0583(7) Uani 1 1 d . . .
H15A H 0.0788 0.9398 0.4701 0.070 Uiso 1 1 calc R . .
C16 C 0.2228(3) 0.98851(10) 0.51415(17) 0.0553(7) Uani 1 1 d . . .
H16A H 0.1736 1.0132 0.4828 0.066 Uiso 1 1 calc R . .
C17 C 0.3500(3) 0.99628(9) 0.56738(17) 0.0515(6) Uani 1 1 d . . .
H17A H 0.3891 1.0264 0.5729 0.062 Uiso 1 1 calc R . .
C18 C 0.4212(3) 0.96012(8) 0.61288(15) 0.0408(5) Uani 1 1 d . . .
H18A H 0.5082 0.9658 0.6504 0.049 Uiso 1 1 calc R . .
C19 C 0.3586(2) 0.81911(7) 0.64700(12) 0.0289(4) Uani 1 1 d . . .
C20 C 0.3682(2) 0.78799(8) 0.58339(14) 0.0379(4) Uani 1 1 d . . .
H20A H 0.4300 0.7942 0.5464 0.046 Uiso 1 1 calc R . .
C21 C 0.2881(3) 0.74800(9) 0.57355(19) 0.0506(6) Uani 1 1 d . . .
H21A H 0.2939 0.7273 0.5292 0.061 Uiso 1 1 calc R . .
C22 C 0.2005(3) 0.73829(9) 0.62795(19) 0.0516(6) Uani 1 1 d . . .
H22A H 0.1479 0.7104 0.6221 0.062 Uiso 1 1 calc R . .
C23 C 0.1889(2) 0.76908(10) 0.69111(17) 0.0464(6) Uani 1 1 d . . .
H23A H 0.1273 0.7626 0.7281 0.056 Uiso 1 1 calc R . .
C24 C 0.2672(2) 0.80938(8) 0.70045(14) 0.0367(4) Uani 1 1 d . . .
H24A H 0.2584 0.8305 0.7437 0.044 Uiso 1 1 calc R . .
C25 C 0.8839(2) 0.91901(7) 0.78735(11) 0.0276(4) Uani 1 1 d . . .
C26 C 0.8256(2) 0.96078(8) 0.75665(14) 0.0358(4) Uani 1 1 d . . .
H26A H 0.7342 0.9690 0.7643 0.043 Uiso 1 1 calc R . .
C27 C 0.8992(3) 0.99074(9) 0.71493(15) 0.0460(6) Uani 1 1 d . . .
H27A H 0.8584 1.0193 0.6940 0.055 Uiso 1 1 calc R . .
C28 C 1.0319(3) 0.97894(10) 0.70399(16) 0.0521(7) Uani 1 1 d . . .
H28A H 1.0827 0.9994 0.6755 0.063 Uiso 1 1 calc R . .
C29 C 1.0910(3) 0.93760(10) 0.73425(17) 0.0491(6) Uani 1 1 d . . .
H29A H 1.1825 0.9297 0.7265 0.059 Uiso 1 1 calc R . .
C30 C 1.0182(2) 0.90749(8) 0.77586(15) 0.0381(5) Uani 1 1 d . . .
H30A H 1.0597 0.8790 0.7966 0.046 Uiso 1 1 calc R . .
C31 C 0.84911(19) 0.90093(6) 0.95459(12) 0.0264(3) Uani 1 1 d . . .
C32 C 0.7823(2) 0.88248(7) 1.01547(12) 0.0291(4) Uani 1 1 d . . .
H32A H 0.7036 0.8626 0.9990 0.035 Uiso 1 1 calc R . .
C33 C 0.8295(2) 0.89282(7) 1.09965(13) 0.0335(4) Uani 1 1 d . . .
H33A H 0.7843 0.8797 1.1407 0.040 Uiso 1 1 calc R . .
C34 C 0.9424(2) 0.92227(8) 1.12375(13) 0.0365(4) Uani 1 1 d . . .
H34A H 0.9748 0.9294 1.1815 0.044 Uiso 1 1 calc R . .
C35 C 1.0084(2) 0.94134(8) 1.06408(14) 0.0376(5) Uani 1 1 d . . .
H35A H 1.0857 0.9617 1.0809 0.045 Uiso 1 1 calc R . .
C36 C 0.9620(2) 0.93082(7) 0.97941(13) 0.0329(4) Uani 1 1 d . . .
H36A H 1.0075 0.9440 0.9386 0.040 Uiso 1 1 calc R . .
C37 C 0.4427(2) 0.97875(7) 0.84511(15) 0.0361(4) Uani 1 1 d . . .
H37A H 0.4846 0.9899 0.8011 0.043 Uiso 1 1 calc R . .
C38 C 0.3755(3) 1.00977(8) 0.88781(18) 0.0450(5) Uani 1 1 d . . .
H38A H 0.3695 1.0414 0.8727 0.054 Uiso 1 1 calc R . .
C39 C 0.3173(3) 0.99388(9) 0.95261(17) 0.0459(6) Uani 1 1 d . . .
H39A H 0.2714 1.0145 0.9836 0.055 Uiso 1 1 calc R . .
C40 C 0.3265(2) 0.94763(8) 0.97219(14) 0.0383(5) Uani 1 1 d . . .
H40A H 0.2876 0.9361 1.0172 0.046 Uiso 1 1 calc R . .
C41 C 0.39312(19) 0.91806(7) 0.92559(12) 0.0269(3) Uani 1 1 d . . .
C42 C 0.40248(19) 0.86778(7) 0.94009(12) 0.0271(4) Uani 1 1 d . . .
C43 C 0.3529(2) 0.84610(9) 1.00486(14) 0.0396(5) Uani 1 1 d . . .
H43A H 0.3113 0.8636 1.0428 0.047 Uiso 1 1 calc R . .
C44 C 0.3651(3) 0.79915(10) 1.01306(17) 0.0488(6) Uani 1 1 d . . .
H44A H 0.3331 0.7838 1.0573 0.059 Uiso 1 1 calc R . .
C45 C 0.4240(3) 0.77435(9) 0.95666(17) 0.0461(6) Uani 1 1 d . . .
H45A H 0.4310 0.7417 0.9604 0.055 Uiso 1 1 calc R . .
C46 C 0.4727(2) 0.79800(7) 0.89446(14) 0.0355(4) Uani 1 1 d . . .
H46A H 0.5147 0.7810 0.8561 0.043 Uiso 1 1 calc R . .
C100 C 1.0747(14) 0.8409(3) 1.3108(8) 0.037(2) Uani 0.471(14) 1 d P A 3
H10B H 1.1475 0.8611 1.2939 0.045 Uiso 0.471(14) 1 calc PR A 3
Cl1 Cl 1.1458(9) 0.8142(3) 1.3978(4) 0.0676(16) Uani 0.471(14) 1 d P A 3
Cl2 Cl 1.01975(18) 0.79918(8) 1.23032(11) 0.0409(10) Uani 0.471(14) 1 d PDU A 3
Cl3 Cl 0.9253(7) 0.8775(2) 1.3270(4) 0.0655(10) Uani 0.471(14) 1 d P A 3
C10' C 1.0531(17) 0.8433(6) 1.3067(8) 0.072(5) Uani 0.529(14) 1 d P A 4
H10C H 1.1088 0.8676 1.2847 0.087 Uiso 0.529(14) 1 calc PR A 4
Cl1' Cl 1.1571(6) 0.8169(2) 1.4026(3) 0.0528(11) Uani 0.529(14) 1 d P A 4
Cl2' Cl 1.0066(8) 0.8020(2) 1.2361(4) 0.152(3) Uani 0.529(14) 1 d PDU A 4
Cl3' Cl 0.9052(9) 0.8644(4) 1.3237(4) 0.123(3) Uani 0.529(14) 1 d P A 4
P10 P 0.42666(10) 0.89955(2) 1.24719(4) 0.0554(2) Uani 1 1 d . . .
F10 F 0.3320(5) 0.85729(12) 1.2136(2) 0.0618(12) Uani 0.612(7) 1 d P B 1
F11 F 0.5233(6) 0.8876(3) 1.1855(6) 0.141(3) Uani 0.612(7) 1 d P B 1
F12 F 0.5221(11) 0.9415(2) 1.2811(3) 0.138(4) Uani 0.612(7) 1 d P B 1
F13 F 0.3409(6) 0.93081(18) 1.1779(4) 0.0947(19) Uani 0.612(7) 1 d P B 1
F14 F 0.5087(12) 0.8725(2) 1.3232(6) 0.190(5) Uani 0.612(7) 1 d P B 1
F15 F 0.3150(11) 0.9131(2) 1.3027(5) 0.180(4) Uani 0.612(7) 1 d P B 1
F10' F 0.2805(15) 0.8832(8) 1.2123(10) 0.217(9) Uani 0.388(7) 1 d PU B 2
F11' F 0.4312(18) 0.9160(4) 1.1573(4) 0.146(7) Uani 0.388(7) 1 d P B 2
F12' F 0.5792(9) 0.9115(6) 1.2743(7) 0.133(4) Uani 0.388(7) 1 d P B 2
F13' F 0.3944(14) 0.9480(3) 1.2735(9) 0.141(5) Uani 0.388(7) 1 d P B 2
F14' F 0.481(2) 0.8507(3) 1.2241(7) 0.186(8) Uani 0.388(7) 1 d P B 2
F15' F 0.4134(9) 0.8809(3) 1.3333(4) 0.076(2) Uani 0.388(7) 1 d P B 2

loop_
_atom_site_aniso_label
_atom_site_aniso_U_11
_atom_site_aniso_U_22
_atom_site_aniso_U_33
_atom_site_aniso_U_23
_atom_site_aniso_U_13
_atom_site_aniso_U_12
Cu1 0.02417(12) 0.02454(12) 0.02319(12) -0.00128(7) 0.00856(8) 0.00265(8)
P1 0.0239(2) 0.0285(2) 0.0220(2) -0.00064(16) 0.00723(16) 0.00269(17)
P2 0.0229(2) 0.0238(2) 0.0248(2) -0.00258(16) 0.00658(17) 0.00201(15)
O1 0.0267(6) 0.0284(6) 0.0265(6) -0.0001(5) 0.0096(5) 0.0013(5)
N1 0.0274(7) 0.0251(7) 0.0308(8) -0.0020(6) 0.0116(6) 0.0029(6)
N2 0.0278(7) 0.0261(7) 0.0260(7) 0.0011(6) 0.0053(6) -0.0009(6)
C1 0.0280(9) 0.0301(9) 0.0255(8) -0.0020(7) 0.0105(7) 0.0006(7)
C2 0.0291(9) 0.0254(8) 0.0242(8) -0.0045(6) 0.0107(7) -0.0006(6)
C3 0.0314(9) 0.0347(10) 0.0338(10) -0.0043(8) 0.0143(8) 0.0038(8)
C4 0.0424(12) 0.0475(12) 0.0397(11) -0.0019(9) 0.0262(10) 0.0030(10)
C5 0.0540(14) 0.0516(13) 0.0370(11) 0.0088(10) 0.0275(11) 0.0090(11)
C6 0.0411(11) 0.0447(12) 0.0290(10) 0.0061(8) 0.0156(9) 0.0092(9)
C7 0.0261(8) 0.0259(8) 0.0298(9) 0.0009(7) 0.0115(7) 0.0028(6)
C8 0.0250(8) 0.0259(8) 0.0305(9) -0.0005(7) 0.0083(7) 0.0035(6)
C9 0.0295(9) 0.0357(10) 0.0363(10) -0.0012(8) 0.0043(8) 0.0068(8)
C10 0.0327(10) 0.0389(11) 0.0430(11) 0.0079(9) 0.0076(9) 0.0110(8)
C11 0.0383(11) 0.0273(9) 0.0495(12) 0.0071(8) 0.0152(9) 0.0099(8)
C12 0.0376(10) 0.0250(9) 0.0408(11) -0.0019(8) 0.0147(9) 0.0032(7)
C13 0.0328(9) 0.0343(10) 0.0240(8) 0.0007(7) 0.0088(7) 0.0076(7)
C14 0.0424(12) 0.0451(13) 0.0403(11) -0.0008(10) -0.0036(9) 0.0082(10)
C15 0.0540(16) 0.0608(17) 0.0508(15) 0.0030(13) -0.0113(12) 0.0180(13)
C16 0.0714(18) 0.0509(15) 0.0394(12) 0.0078(11) 0.0018(12) 0.0263(13)
C17 0.0729(18) 0.0377(12) 0.0426(13) 0.0090(10) 0.0087(12) 0.0093(12)
C18 0.0470(12) 0.0367(11) 0.0366(11) 0.0056(9) 0.0037(9) 0.0021(9)
C19 0.0242(8) 0.0336(9) 0.0283(9) 0.0016(7) 0.0041(7) 0.0014(7)
C20 0.0387(11) 0.0372(11) 0.0381(11) -0.0058(9) 0.0083(9) -0.0033(9)
C21 0.0522(14) 0.0397(13) 0.0572(15) -0.0108(11) 0.0050(12) -0.0080(11)
C22 0.0387(12) 0.0435(13) 0.0668(17) 0.0070(12) -0.0028(11) -0.0110(10)
C23 0.0282(10) 0.0582(15) 0.0518(13) 0.0146(11) 0.0056(9) -0.0076(10)
C24 0.0263(9) 0.0486(12) 0.0354(10) 0.0021(9) 0.0072(8) -0.0018(8)
C25 0.0285(9) 0.0307(9) 0.0246(8) -0.0045(7) 0.0079(7) -0.0029(7)
C26 0.0372(10) 0.0355(10) 0.0343(10) 0.0026(8) 0.0067(8) -0.0028(8)
C27 0.0584(15) 0.0403(12) 0.0381(11) 0.0064(9) 0.0069(10) -0.0108(11)
C28 0.0643(16) 0.0575(15) 0.0402(12) -0.0035(11) 0.0240(12) -0.0255(13)
C29 0.0452(13) 0.0603(16) 0.0494(13) -0.0113(12) 0.0276(11) -0.0126(11)
C30 0.0349(10) 0.0427(11) 0.0411(11) -0.0065(9) 0.0182(9) -0.0017(9)
C31 0.0262(8) 0.0265(8) 0.0269(8) -0.0030(7) 0.0057(7) 0.0034(7)
C32 0.0303(9) 0.0284(9) 0.0284(9) 0.0008(7) 0.0058(7) 0.0019(7)
C33 0.0402(11) 0.0339(10) 0.0271(9) 0.0021(7) 0.0087(8) 0.0048(8)
C34 0.0438(11) 0.0380(11) 0.0260(9) -0.0048(8) 0.0028(8) 0.0029(9)
C35 0.0364(11) 0.0404(11) 0.0351(10) -0.0100(8) 0.0053(8) -0.0061(9)
C36 0.0335(10) 0.0351(10) 0.0312(9) -0.0067(8) 0.0092(8) -0.0039(8)
C37 0.0394(11) 0.0265(9) 0.0465(12) -0.0002(8) 0.0184(9) 0.0039(8)
C38 0.0480(13) 0.0289(10) 0.0624(15) -0.0057(10) 0.0212(11) 0.0082(9)
C39 0.0444(12) 0.0440(13) 0.0534(14) -0.0139(11) 0.0194(11) 0.0119(10)
C40 0.0347(10) 0.0477(12) 0.0367(10) -0.0071(9) 0.0169(9) 0.0063(9)
C41 0.0229(8) 0.0333(9) 0.0256(8) -0.0035(7) 0.0077(6) 0.0013(7)
C42 0.0227(8) 0.0336(9) 0.0254(8) 0.0010(7) 0.0060(6) -0.0007(7)
C43 0.0360(11) 0.0532(13) 0.0322(10) 0.0078(9) 0.0132(8) -0.0020(9)
C44 0.0453(13) 0.0559(15) 0.0467(13) 0.0225(11) 0.0133(11) -0.0051(11)
C45 0.0458(13) 0.0358(11) 0.0548(14) 0.0173(10) 0.0058(11) -0.0044(9)
C46 0.0382(11) 0.0278(9) 0.0392(11) 0.0034(8) 0.0048(9) -0.0004(8)
C100 0.031(3) 0.035(3) 0.049(5) -0.007(3) 0.013(3) 0.000(3)
Cl1 0.082(3) 0.053(2) 0.074(3) 0.001(2) 0.030(2) 0.005(2)
Cl2 0.0378(13) 0.0476(10) 0.0318(12) -0.0053(6) -0.0058(5) -0.0058(5)
Cl3 0.0693(16) 0.090(2) 0.0442(13) 0.0136(12) 0.0284(11) 0.0215(18)
C10' 0.073(8) 0.113(9) 0.036(4) 0.028(5) 0.020(4) 0.032(5)
Cl1' 0.0531(14) 0.066(2) 0.0335(13) -0.0023(12) -0.0062(12) 0.0070(13)
Cl2' 0.187(4) 0.104(3) 0.141(3) -0.005(2) -0.027(3) -0.007(2)
Cl3' 0.137(5) 0.190(6) 0.058(2) 0.047(3) 0.057(3) 0.112(4)
P10 0.0821(5) 0.0383(3) 0.0403(3) 0.0106(3) -0.0008(3) -0.0175(3)
F10 0.086(3) 0.0453(17) 0.0601(18) -0.0113(13) 0.0293(19) -0.0311(16)
F11 0.075(3) 0.142(6) 0.228(9) -0.059(6) 0.085(4) -0.035(3)
F12 0.244(9) 0.080(3) 0.059(2) 0.013(2) -0.041(4) -0.102(5)
F13 0.095(3) 0.080(3) 0.099(4) 0.042(3) -0.001(3) 0.011(2)
F14 0.229(9) 0.103(5) 0.170(7) 0.090(5) -0.117(7) -0.066(5)
F15 0.316(11) 0.097(4) 0.191(7) -0.048(5) 0.198(8) -0.037(6)
F10' 0.105(9) 0.33(2) 0.195(12) 0.059(14) -0.024(8) -0.119(12)
F11' 0.253(15) 0.138(9) 0.030(3) 0.023(4) -0.011(5) -0.143(10)
F12' 0.071(4) 0.203(13) 0.127(8) -0.009(9) 0.025(4) -0.007(7)
F13' 0.172(10) 0.069(5) 0.208(13) 0.043(6) 0.099(9) 0.059(6)
F14' 0.40(2) 0.052(4) 0.148(9) 0.003(4) 0.157(12) 0.015(8)
F15' 0.117(6) 0.082(5) 0.035(3) -0.007(3) 0.027(3) -0.021(4)

loop_
_atom_type_symbol
_atom_type_description
_atom_type_scat_dispersion_real
_atom_type_scat_dispersion_imag
_atom_type_scat_source
C C 0.0033 0.0016 'International Tables Vol C Tables 4.2.6.8 and 6.1.1.4'
H H 0.0000 0.0000 'International Tables Vol C Tables 4.2.6.8 and 6.1.1.4'
N N 0.0061 0.0033 'International Tables Vol C Tables 4.2.6.8 and 6.1.1.4'
O O 0.0106 0.0060 'International Tables Vol C Tables 4.2.6.8 and 6.1.1.4'
F F 0.0171 0.0103 'International Tables Vol C Tables 4.2.6.8 and 6.1.1.4'
P P 0.1023 0.0942 'International Tables Vol C Tables 4.2.6.8 and 6.1.1.4'
Cu Cu 0.3201 1.2651 'International Tables Vol C Tables 4.2.6.8 and 6.1.1.4'
Cl Cl 0.1484 0.1585 'International Tables Vol C Tables 4.2.6.8 and 6.1.1.4'

loop_
_geom_angle_atom_site_label_1
_geom_angle_atom_site_label_2
_geom_angle_atom_site_label_3
_geom_angle
N1 Cu1 N2 79.66(7)
N1 Cu1 P1 119.39(5)
N2 Cu1 P1 115.84(5)
N1 Cu1 P2 113.60(5)
N2 Cu1 P2 107.97(5)
P1 Cu1 P2 115.00(3)
C13 P1 C19 105.37(10)
C13 P1 C1 102.86(9)
C19 P1 C1 103.39(9)
C13 P1 Cu1 117.68(7)
C19 P1 Cu1 113.43(7)
C1 P1 Cu1 112.62(7)
C25 P2 C31 103.33(9)
C25 P2 C8 104.44(9)
C31 P2 C8 101.01(9)
C25 P2 Cu1 116.84(7)
C31 P2 Cu1 114.76(7)
C8 P2 Cu1 114.55(6)
C2 O1 C7 119.14(14)
C37 N1 C41 118.29(17)
C37 N1 Cu1 126.88(14)
C41 N1 Cu1 114.83(13)
C46 N2 C42 118.74(18)
C46 N2 Cu1 127.03(15)
C42 N2 Cu1 114.01(13)
C2 C1 C6 118.31(18)
C2 C1 P1 117.67(14)
C6 C1 P1 123.88(16)
C3 C2 O1 123.16(18)
C3 C2 C1 121.75(18)
O1 C2 C1 115.05(16)
C2 C3 C4 118.7(2)
C2 C3 H3A 120.7
C4 C3 H3A 120.7
C5 C4 C3 120.9(2)
C5 C4 H4A 119.6
C3 C4 H4A 119.6
C4 C5 C6 119.9(2)
C4 C5 H5A 120.1
C6 C5 H5A 120.1
C5 C6 C1 120.4(2)
C5 C6 H6A 119.8
C1 C6 H6A 119.8
C12 C7 O1 118.78(18)
C12 C7 C8 121.96(19)
O1 C7 C8 119.05(16)
C7 C8 C9 117.49(18)
C7 C8 P2 119.68(14)
C9 C8 P2 122.73(15)
C10 C9 C8 120.7(2)
C10 C9 H9A 119.6
C8 C9 H9A 119.6
C11 C10 C9 120.5(2)
C11 C10 H10A 119.8
C9 C10 H10A 119.8
C10 C11 C12 119.93(19)
C10 C11 H11A 120.0
C12 C11 H11A 120.0
C7 C12 C11 119.4(2)
C7 C12 H12A 120.3
C11 C12 H12A 120.3
C18 C13 C14 118.6(2)
C18 C13 P1 117.91(16)
C14 C13 P1 123.41(18)
C13 C14 C15 119.9(3)
C13 C14 H14A 120.1
C15 C14 H14A 120.1
C16 C15 C14 120.9(3)
C16 C15 H15A 119.5
C14 C15 H15A 119.5
C15 C16 C17 119.7(2)
C15 C16 H16A 120.2
C17 C16 H16A 120.2
C16 C17 C18 119.9(3)
C16 C17 H17A 120.0
C18 C17 H17A 120.0
C13 C18 C17 121.0(2)
C13 C18 H18A 119.5
C17 C18 H18A 119.5
C20 C19 C24 118.7(2)
C20 C19 P1 122.82(16)
C24 C19 P1 118.35(16)
C21 C20 C19 120.6(2)
C21 C20 H20A 119.7
C19 C20 H20A 119.7
C22 C21 C20 120.1(3)
C22 C21 H21A 119.9
C20 C21 H21A 119.9
C21 C22 C23 120.0(2)
C21 C22 H22A 120.0
C23 C22 H22A 120.0
C22 C23 C24 120.1(2)
C22 C23 H23A 120.0
C24 C23 H23A 120.0
C23 C24 C19 120.5(2)
C23 C24 H24A 119.8
C19 C24 H24A 119.8
C26 C25 C30 119.0(2)
C26 C25 P2 117.73(15)
C30 C25 P2 123.14(17)
C25 C26 C27 120.7(2)
C25 C26 H26A 119.7
C27 C26 H26A 119.7
C28 C27 C26 119.7(2)
C28 C27 H27A 120.1
C26 C27 H27A 120.1
C29 C28 C27 120.2(2)
C29 C28 H28A 119.9
C27 C28 H28A 119.9
C28 C29 C30 120.5(2)
C28 C29 H29A 119.7
C30 C29 H29A 119.7
C29 C30 C25 119.9(2)
C29 C30 H30A 120.1
C25 C30 H30A 120.1
C36 C31 C32 119.06(18)
C36 C31 P2 123.58(15)
C32 C31 P2 117.35(15)
C33 C32 C31 120.65(19)
C33 C32 H32A 119.7
C31 C32 H32A 119.7
C34 C33 C32 119.9(2)
C34 C33 H33A 120.1
C32 C33 H33A 120.1
C33 C34 C35 120.17(19)
C33 C34 H34A 119.9
C35 C34 H34A 119.9
C34 C35 C36 120.2(2)
C34 C35 H35A 119.9
C36 C35 H35A 119.9
C31 C36 C35 120.0(2)
C31 C36 H36A 120.0
C35 C36 H36A 120.0
N1 C37 C38 123.2(2)
N1 C37 H37A 118.4
C38 C37 H37A 118.4
C39 C38 C37 118.6(2)
C39 C38 H38A 120.7
C37 C38 H38A 120.7
C38 C39 C40 119.2(2)
C38 C39 H39A 120.4
C40 C39 H39A 120.4
C39 C40 C41 119.4(2)
C39 C40 H40A 120.3
C41 C40 H40A 120.3
N1 C41 C40 121.41(19)
N1 C41 C42 115.68(16)
C40 C41 C42 122.90(18)
N2 C42 C43 121.43(19)
N2 C42 C41 115.42(16)
C43 C42 C41 123.15(19)
C44 C43 C42 119.1(2)
C44 C43 H43A 120.5
C42 C43 H43A 120.5
C43 C44 C45 119.5(2)
C43 C44 H44A 120.2
C45 C44 H44A 120.2
C44 C45 C46 118.5(2)
C44 C45 H45A 120.7
C46 C45 H45A 120.7
N2 C46 C45 122.7(2)
N2 C46 H46A 118.7
C45 C46 H46A 118.7
Cl1 C100 Cl2 109.0(7)
Cl1 C100 Cl3 110.6(8)
Cl2 C100 Cl3 111.5(7)
Cl1 C100 H10B 108.6
Cl2 C100 H10B 108.6
Cl3 C100 H10B 108.6
Cl3' C10' Cl2' 105.3(10)
Cl3' C10' Cl1' 111.2(8)
Cl2' C10' Cl1' 108.1(9)
Cl3' C10' H10C 110.7
Cl2' C10' H10C 110.7
Cl1' C10' H10C 110.7
F10' P10 F12' 172.3(10)
F10' P10 F13' 99.6(11)
F12' P10 F13' 87.2(7)
F10' P10 F15' 89.1(7)
F12' P10 F15' 94.3(5)
F13' P10 F15' 90.5(5)
F10' P10 F14 116.0(7)
F12' P10 F14 64.1(6)
F13' P10 F14 110.3(7)
F10' P10 F11 109.7(9)
F12' P10 F11 63.2(5)
F13' P10 F11 125.2(5)
F15' P10 F11 133.6(5)
F14 P10 F11 97.1(7)
F10' P10 F11' 86.9(7)
F12' P10 F11' 89.4(7)
F13' P10 F11' 91.6(7)
F15' P10 F11' 175.8(4)
F14 P10 F11' 143.7(9)
F11 P10 F11' 47.0(6)
F10' P10 F13 65.3(7)
F12' P10 F13 115.6(6)
F13' P10 F13 63.4(5)
F15' P10 F13 137.6(4)
F14 P10 F13 173.6(5)
F11 P10 F13 88.1(4)
F10' P10 F12 146.3(10)
F13' P10 F12 47.3(5)
F15' P10 F12 96.1(3)
F14 P10 F12 86.6(3)
F11 P10 F12 90.5(5)
F11' P10 F12 87.9(3)
F13 P10 F12 89.6(3)
F12' P10 F10 139.5(6)
F13' P10 F10 133.1(6)
F15' P10 F10 83.6(3)
F14 P10 F10 93.0(3)
F11 P10 F10 89.3(3)
F11' P10 F10 92.3(3)
F13 P10 F10 90.9(3)
F12 P10 F10 179.5(4)
F10' P10 F14' 87.8(10)
F12' P10 F14' 85.4(9)
F13' P10 F14' 172.6(10)
F15' P10 F14' 89.7(4)
F14 P10 F14' 66.0(6)
F11 P10 F14' 51.0(5)
F11' P10 F14' 88.7(7)
F13 P10 F14' 120.5(6)
F12 P10 F14' 125.4(9)
F10 P10 F14' 54.2(7)
F10' P10 F15 65.9(8)
F12' P10 F15 121.4(6)
F13' P10 F15 53.9(4)
F15' P10 F15 51.4(4)
F14 P10 F15 88.3(6)
F11 P10 F15 174.2(6)
F11' P10 F15 127.8(9)
F13 P10 F15 86.6(5)
F12 P10 F15 91.8(5)
F10 P10 F15 88.4(3)
F14' P10 F15 130.7(5)

loop_
_geom_bond_atom_site_label_1
_geom_bond_atom_site_label_2
_geom_bond_distance
Cu1 N1 2.0480(16)
Cu1 N2 2.0738(16)
Cu1 P1 2.2382(8)
Cu1 P2 2.2555(8)
P1 C13 1.819(2)
P1 C19 1.821(2)
P1 C1 1.8219(19)
P2 C25 1.818(2)
P2 C31 1.825(2)
P2 C8 1.8327(19)
O1 C2 1.386(2)
O1 C7 1.391(2)
N1 C37 1.336(3)
N1 C41 1.347(2)
N2 C46 1.334(3)
N2 C42 1.347(2)
C1 C2 1.393(3)
C1 C6 1.394(3)
C2 C3 1.384(3)
C3 C4 1.385(3)
C3 H3A 0.9500
C4 C5 1.380(4)
C4 H4A 0.9500
C5 C6 1.390(3)
C5 H5A 0.9500
C6 H6A 0.9500
C7 C12 1.382(3)
C7 C8 1.396(3)
C8 C9 1.396(3)
C9 C10 1.388(3)
C9 H9A 0.9500
C10 C11 1.377(3)
C10 H10A 0.9500
C11 C12 1.385(3)
C11 H11A 0.9500
C12 H12A 0.9500
C13 C18 1.384(3)
C13 C14 1.387(3)
C14 C15 1.390(4)
C14 H14A 0.9500
C15 C16 1.367(5)
C15 H15A 0.9500
C16 C17 1.375(4)
C16 H16A 0.9500
C17 C18 1.385(3)
C17 H17A 0.9500
C18 H18A 0.9500
C19 C20 1.391(3)
C19 C24 1.392(3)
C20 C21 1.387(3)
C20 H20A 0.9500
C21 C22 1.376(4)
C21 H21A 0.9500
C22 C23 1.383(4)
C22 H22A 0.9500
C23 C24 1.386(3)
C23 H23A 0.9500
C24 H24A 0.9500
C25 C26 1.387(3)
C25 C30 1.394(3)
C26 C27 1.388(3)
C26 H26A 0.9500
C27 C28 1.378(4)
C27 H27A 0.9500
C28 C29 1.377(4)
C28 H28A 0.9500
C29 C30 1.384(3)
C29 H29A 0.9500
C30 H30A 0.9500
C31 C36 1.391(3)
C31 C32 1.396(3)
C32 C33 1.385(3)
C32 H32A 0.9500
C33 C34 1.382(3)
C33 H33A 0.9500
C34 C35 1.383(3)
C34 H34A 0.9500
C35 C36 1.393(3)
C35 H35A 0.9500
C36 H36A 0.9500
C37 C38 1.380(3)
C37 H37A 0.9500
C38 C39 1.373(4)
C38 H38A 0.9500
C39 C40 1.378(4)
C39 H39A 0.9500
C40 C41 1.389(3)
C40 H40A 0.9500
C41 C42 1.478(3)
C42 C43 1.394(3)
C43 C44 1.372(4)
C43 H43A 0.9500
C44 C45 1.379(4)
C44 H44A 0.9500
C45 C46 1.383(3)
C45 H45A 0.9500
C46 H46A 0.9500
C100 Cl1 1.637(16)
C100 Cl2 1.783(10)
C100 Cl3 1.858(15)
C100 H10B 1.0000
C10' Cl3' 1.635(17)
C10' Cl2' 1.658(16)
C10' Cl1' 1.843(16)
C10' H10C 1.0000
P10 F10' 1.494(11)
P10 F12' 1.497(9)
P10 F13' 1.521(9)
P10 F15' 1.532(6)
P10 F14 1.542(5)
P10 F11 1.546(6)
P10 F11' 1.547(6)
P10 F13 1.551(4)
P10 F12 1.560(4)
P10 F10 1.562(3)
P10 F14' 1.585(9)
P10 F15 1.595(6)
